data_1564135
loop_
_publ_author_name
'Vijayapritha, Subbarayan'
'Murugan, Kaliyappan'
'Viswanathamurthi, Periasamy'
'Vijayan, Paranthaman'
'Kalaiarasi, Chinnasamy'

_publ_section_title
;
 Synthesis and structural characterization of facile ruthenium(II)
 hydrazone complexes: Efficient catalysts in \a-alkylation of ketones with
 primary alcohols via hydrogen auto transfer
;
_journal_name_full 'Inorganica Chimica Acta'
_journal_page_first 119887
_journal_paper_doi 10.1016/j.ica.2020.119887
_journal_volume 512
_journal_year 2020
_chemical_formula_moiety 'C55 H42 As2 Cl N3 O2 Ru S'
_chemical_formula_sum 'C55 H42 As2 Cl N3 O2 Ru S'
_chemical_formula_weight 1095.34
_space_group_crystal_system monoclinic
_space_group_IT_number 14
_space_group_name_Hall '-P 2yn'
_space_group_name_H-M_alt 'P 1 21/n 1'
_atom_sites_solution_hydrogens geom
_cell_angle_alpha 90
_cell_angle_beta 91.844(2)
_cell_angle_gamma 90
_cell_formula_units_Z 4
_cell_length_a 12.2867(4)
_cell_length_b 20.5946(7)
_cell_length_c 18.8494(6)
_cell_measurement_reflns_used 9790
_cell_measurement_temperature 296(2)
_cell_measurement_theta_max 28.98
_cell_measurement_theta_min 2.19
_cell_volume 4767.2(3)
_computing_structure_refinement 'SHELXL-2018/3 (Sheldrick, 2018)'
_computing_structure_solution 'SHELXT 2014/4 (Sheldrick, 2014)'
_diffrn_ambient_temperature 296(2)
_diffrn_measured_fraction_theta_full 0.999
_diffrn_measured_fraction_theta_max 0.994
_diffrn_measurement_device_type 'Bruker APEX-II CCD'
_diffrn_measurement_method '\f and \w scans'
_diffrn_radiation_type MoK\a
_diffrn_radiation_wavelength 0.71073
_diffrn_reflns_av_R_equivalents 0.0391
_diffrn_reflns_av_unetI/netI 0.0304
_diffrn_reflns_Laue_measured_fraction_full 0.999
_diffrn_reflns_Laue_measured_fraction_max 0.994
_diffrn_reflns_limit_h_max 16
_diffrn_reflns_limit_h_min -16
_diffrn_reflns_limit_k_max 28
_diffrn_reflns_limit_k_min -28
_diffrn_reflns_limit_l_max 25
_diffrn_reflns_limit_l_min -25
_diffrn_reflns_number 80783
_diffrn_reflns_point_group_measured_fraction_full 0.999
_diffrn_reflns_point_group_measured_fraction_max 0.994
_diffrn_reflns_theta_full 25.242
_diffrn_reflns_theta_max 29.086
_diffrn_reflns_theta_min 1.465
_exptl_absorpt_coefficient_mu 1.852
_exptl_absorpt_correction_type none
_exptl_crystal_colour red
_exptl_crystal_density_diffrn 1.526
_exptl_crystal_description block
_exptl_crystal_F_000 2208
_exptl_crystal_size_max 0.21
_exptl_crystal_size_mid 0.11
_exptl_crystal_size_min 0.06
_refine_diff_density_max 1.268
_refine_diff_density_min -1.295
_refine_diff_density_rms 0.212
_refine_ls_extinction_coef .
_refine_ls_extinction_method none
_refine_ls_goodness_of_fit_ref 0.824
_refine_ls_hydrogen_treatment constr
_refine_ls_matrix_type full
_refine_ls_number_parameters 586
_refine_ls_number_reflns 12702
_refine_ls_number_restraints 0
_refine_ls_restrained_S_all 0.824
_refine_ls_R_factor_all 0.0748
_refine_ls_R_factor_gt 0.0446
_refine_ls_shift/su_max 0.001
_refine_ls_shift/su_mean 0.000
_refine_ls_structure_factor_coef Fsqd
_refine_ls_weighting_details 'w=1/[\s^2^(Fo^2^)+(0.0947P)^2^+35.6591P] where P=(Fo^2^+2Fc^2^)/3'
_refine_ls_weighting_scheme calc
_refine_ls_wR_factor_gt 0.1191
_refine_ls_wR_factor_ref 0.1615
_reflns_Friedel_coverage 0.000
_reflns_Friedel_fraction_full .
_reflns_Friedel_fraction_max .
_reflns_number_gt 9037
_reflns_number_total 12776
_reflns_threshold_expression 'I > 2\s(I)'
_cod_data_source_file ICA-2020-512-119887.cif
_cod_data_source_block 2
_cod_original_sg_symbol_H-M 'P 21/n'
_cod_database_code 1564135
_shelx_space_group_comment
;
The symmetry employed for this shelxl refinement is uniquely defined
by the following loop, which should always be used as a source of
symmetry information in preference to the above space-group names.
They are only intended as comments.
;

loop_
_space_group_symop_operation_xyz
'x, y, z'
'-x+1/2, y+1/2, -z+1/2'
'-x, -y, -z'
'x-1/2, -y-1/2, z-1/2'

loop_
_atom_site_label
_atom_site_type_symbol
_atom_site_fract_x
_atom_site_fract_y
_atom_site_fract_z
_atom_site_U_iso_or_equiv
_atom_site_adp_type
_atom_site_occupancy
_atom_site_site_symmetry_order
_atom_site_calc_flag
_atom_site_refinement_flags_posn
_atom_site_refinement_flags_adp
_atom_site_refinement_flags_occupancy
_atom_site_disorder_assembly
_atom_site_disorder_group
Ru1 Ru 0.25049(2) 0.28436(2) 0.40997(2) 0.02857(9) Uani 1 1 d . . . . .
As2 As 0.05281(3) 0.28949(2) 0.43343(2) 0.03182(11) Uani 1 1 d . . . . .
As1 As 0.44670(3) 0.28318(2) 0.38473(2) 0.03245(11) Uani 1 1 d . . . . .
S1 S 0.26050(14) 0.47407(7) 0.53023(7) 0.0620(4) Uani 1 1 d . . . . .
Cl1 Cl 0.27474(14) 0.18900(9) 0.48363(10) 0.0762(4) Uani 1 1 d . . . . .
C55 C 0.2111(10) 0.2282(4) 0.3166(6) 0.049(2) Uani 1 1 d . . . . .
N1 N 0.2331(3) 0.37250(16) 0.35658(18) 0.0335(7) Uani 1 1 d . . . . .
O1 O 0.3368(3) 0.50496(18) 0.3186(2) 0.0600(10) Uani 1 1 d . . . . .
H1 H 0.328276 0.474444 0.345812 0.090 Uiso 1 1 calc R U . . .
N2 N 0.2323(3) 0.42759(17) 0.39967(19) 0.0397(8) Uani 1 1 d . . . . .
N3 N 0.2789(3) 0.35355(17) 0.49181(18) 0.0361(7) Uani 1 1 d . . . . .
C1 C 0.1668(4) 0.4312(2) 0.1754(2) 0.0421(10) Uani 1 1 d . . . . .
C43 C 0.5200(4) 0.2025(2) 0.3627(2) 0.0366(8) Uani 1 1 d . . . . .
C10 C 0.2219(4) 0.43753(19) 0.2437(2) 0.0367(9) Uani 1 1 d . . . . .
C19 C -0.0377(3) 0.3339(2) 0.3616(2) 0.0386(9) Uani 1 1 d . . . . .
C50 C 0.5952(4) 0.2727(3) 0.5054(3) 0.0523(12) Uani 1 1 d . . . . .
H50 H 0.599238 0.229189 0.492486 0.063 Uiso 1 1 calc R U . . .
C25 C -0.0214(3) 0.2070(2) 0.4451(2) 0.0385(9) Uani 1 1 d . . . . .
C12 C 0.2561(4) 0.4125(2) 0.4671(2) 0.0408(9) Uani 1 1 d . . . . .
C31 C 0.0144(4) 0.3343(2) 0.5201(2) 0.0398(9) Uani 1 1 d . . . . .
C14 C 0.3539(4) 0.3042(3) 0.6036(3) 0.0539(12) Uani 1 1 d . . . . .
H14 H 0.355365 0.262251 0.585339 0.065 Uiso 1 1 calc R U . . .
C37 C 0.4806(4) 0.3315(2) 0.2993(2) 0.0415(9) Uani 1 1 d . . . . .
C13 C 0.3134(4) 0.3552(2) 0.5632(2) 0.0434(10) Uani 1 1 d . . . . .
C9 C 0.2832(4) 0.4931(2) 0.2570(3) 0.0473(11) Uani 1 1 d . . . . .
C6 C 0.1849(4) 0.4773(3) 0.1212(3) 0.0516(12) Uani 1 1 d . . . . .
C49 C 0.5378(4) 0.3162(2) 0.4623(2) 0.0406(9) Uani 1 1 d . . . . .
C11 C 0.2227(3) 0.38026(19) 0.2884(2) 0.0359(8) Uani 1 1 d . . . . .
H11 H 0.214141 0.341590 0.263391 0.043 Uiso 1 1 calc R U . . .
C2 C 0.0917(5) 0.3808(3) 0.1602(3) 0.0544(12) Uani 1 1 d . . . . .
H2 H 0.077393 0.350165 0.194856 0.065 Uiso 1 1 calc R U . . .
C36 C 0.0661(4) 0.3135(3) 0.5822(3) 0.0512(11) Uani 1 1 d . . . . .
H36 H 0.116453 0.279864 0.581414 0.061 Uiso 1 1 calc R U . . .
C30 C -0.1144(4) 0.2037(3) 0.4844(3) 0.0513(12) Uani 1 1 d . . . . .
H30 H -0.143749 0.241267 0.503408 0.062 Uiso 1 1 calc R U . . .
C48 C 0.4664(4) 0.1444(2) 0.3560(3) 0.0461(10) Uani 1 1 d . . . . .
H48 H 0.391924 0.142378 0.362900 0.055 Uiso 1 1 calc R U . . .
C54 C 0.5315(4) 0.3812(3) 0.4832(3) 0.0522(12) Uani 1 1 d . . . . .
H54 H 0.493164 0.411109 0.455213 0.063 Uiso 1 1 calc R U . . .
C3 C 0.0394(5) 0.3766(3) 0.0950(3) 0.0697(17) Uani 1 1 d . . . . .
H3 H -0.010535 0.343340 0.086215 0.084 Uiso 1 1 calc R U . . .
C5 C 0.1305(6) 0.4701(3) 0.0545(3) 0.0695(19) Uani 1 1 d . . . . .
H5 H 0.143747 0.499836 0.018653 0.083 Uiso 1 1 calc R U . . .
C24 C -0.1134(4) 0.2998(3) 0.3209(3) 0.0525(12) Uani 1 1 d . . . . .
H24 H -0.121567 0.255319 0.327422 0.063 Uiso 1 1 calc R U . . .
C18 C 0.3075(5) 0.4178(3) 0.5924(3) 0.0546(13) Uani 1 1 d . . . . .
C44 C 0.6306(4) 0.2050(3) 0.3511(3) 0.0486(11) Uani 1 1 d . . . . .
H44 H 0.667310 0.244418 0.354657 0.058 Uiso 1 1 calc R U . . .
C47 C 0.5232(5) 0.0884(2) 0.3389(3) 0.0529(12) Uani 1 1 d . . . . .
H47 H 0.486726 0.049023 0.334486 0.064 Uiso 1 1 calc R U . . .
C29 C -0.1637(5) 0.1442(3) 0.4955(3) 0.0638(15) Uani 1 1 d . . . . .
H29 H -0.226492 0.141962 0.521704 0.077 Uiso 1 1 calc R U . . .
C4 C 0.0600(6) 0.4213(4) 0.0417(3) 0.077(2) Uani 1 1 d . . . . .
H4 H 0.025170 0.417336 -0.002578 0.092 Uiso 1 1 calc R U . . .
C46 C 0.6328(5) 0.0914(3) 0.3284(3) 0.0548(13) Uani 1 1 d . . . . .
H46 H 0.670778 0.053892 0.317253 0.066 Uiso 1 1 calc R U . . .
C20 C -0.0247(4) 0.4000(2) 0.3504(3) 0.0519(12) Uani 1 1 d . . . . .
H20 H 0.027389 0.422888 0.377070 0.062 Uiso 1 1 calc R U . . .
C53 C 0.5833(5) 0.4005(3) 0.5463(3) 0.0659(17) Uani 1 1 d . . . . .
H53 H 0.579372 0.443791 0.560110 0.079 Uiso 1 1 calc R U . . .
C8 C 0.2983(5) 0.5393(2) 0.2028(3) 0.0608(15) Uani 1 1 d . . . . .
H8 H 0.339882 0.576182 0.212425 0.073 Uiso 1 1 calc R U . . .
C45 C 0.6866(4) 0.1495(3) 0.3344(3) 0.0556(13) Uani 1 1 d . . . . .
H45 H 0.761080 0.151365 0.327210 0.067 Uiso 1 1 calc R U . . .
C15 C 0.3927(6) 0.3173(4) 0.6724(3) 0.0751(19) Uani 1 1 d . . . . .
H15 H 0.422809 0.283890 0.699777 0.090 Uiso 1 1 calc R U . . .
C28 C -0.1210(5) 0.0891(3) 0.4683(4) 0.0676(16) Uani 1 1 d . . . . .
H28 H -0.153594 0.049234 0.476934 0.081 Uiso 1 1 calc R U . . .
C7 C 0.2530(5) 0.5306(3) 0.1371(3) 0.0652(16) Uani 1 1 d . . . . .
H7 H 0.267314 0.560482 0.101594 0.078 Uiso 1 1 calc R U . . .
C35 C 0.0420(6) 0.3435(4) 0.6460(3) 0.0700(17) Uani 1 1 d . . . . .
H35 H 0.076404 0.329722 0.687978 0.084 Uiso 1 1 calc R U . . .
C32 C -0.0599(5) 0.3841(3) 0.5222(3) 0.0599(14) Uani 1 1 d . . . . .
H32 H -0.094932 0.398159 0.480501 0.072 Uiso 1 1 calc R U . . .
C51 C 0.6469(5) 0.2940(4) 0.5682(3) 0.0689(17) Uani 1 1 d . . . . .
H51 H 0.686601 0.264852 0.596374 0.083 Uiso 1 1 calc R U . . .
C52 C 0.6397(5) 0.3575(4) 0.5884(3) 0.0719(19) Uani 1 1 d . . . . .
H52 H 0.673094 0.371302 0.630774 0.086 Uiso 1 1 calc R U . . .
C34 C -0.0319(6) 0.3931(3) 0.6474(3) 0.0727(18) Uani 1 1 d . . . . .
H34 H -0.047456 0.413002 0.690224 0.087 Uiso 1 1 calc R U . . .
C42 C 0.4510(7) 0.3015(3) 0.2364(3) 0.076(2) Uani 1 1 d . . . . .
H42 H 0.420455 0.260206 0.236783 0.091 Uiso 1 1 calc R U . . .
C33 C -0.0827(6) 0.4134(3) 0.5861(4) 0.0769(19) Uani 1 1 d . . . . .
H33 H -0.133014 0.447086 0.587159 0.092 Uiso 1 1 calc R U . . .
C26 C 0.0198(4) 0.1514(2) 0.4168(3) 0.0580(14) Uani 1 1 d . . . . .
H26 H 0.081531 0.153177 0.389543 0.070 Uiso 1 1 calc R U . . .
C38 C 0.5227(5) 0.3930(3) 0.2978(3) 0.0640(15) Uani 1 1 d . . . . .
H38 H 0.542643 0.414198 0.339787 0.077 Uiso 1 1 calc R U . . .
C16 C 0.3871(6) 0.3792(4) 0.7009(3) 0.085(2) Uani 1 1 d . . . . .
H16 H 0.413077 0.386576 0.747079 0.102 Uiso 1 1 calc R U . . .
C17 C 0.3440(6) 0.4297(4) 0.6619(3) 0.078(2) Uani 1 1 d . . . . .
H17 H 0.339181 0.471043 0.681476 0.094 Uiso 1 1 calc R U . . .
C40 C 0.5099(7) 0.3937(4) 0.1713(4) 0.079(2) Uani 1 1 d . . . . .
H40 H 0.521778 0.414322 0.128276 0.095 Uiso 1 1 calc R U . . .
C27 C -0.0308(5) 0.0919(3) 0.4287(4) 0.0708(18) Uani 1 1 d . . . . .
H27 H -0.002718 0.054111 0.409449 0.085 Uiso 1 1 calc R U . . .
C23 C -0.1776(5) 0.3322(3) 0.2700(3) 0.0700(17) Uani 1 1 d . . . . .
H23 H -0.229470 0.309239 0.243156 0.084 Uiso 1 1 calc R U . . .
C21 C -0.0885(5) 0.4320(3) 0.3000(4) 0.0697(17) Uani 1 1 d . . . . .
H21 H -0.080432 0.476426 0.293364 0.084 Uiso 1 1 calc R U . . .
C41 C 0.4666(8) 0.3329(4) 0.1723(3) 0.092(3) Uani 1 1 d . . . . .
H41 H 0.447272 0.312199 0.129888 0.110 Uiso 1 1 calc R U . . .
C39 C 0.5353(6) 0.4236(3) 0.2325(4) 0.0776(19) Uani 1 1 d . . . . .
H39 H 0.562064 0.465808 0.231646 0.093 Uiso 1 1 calc R U . . .
C22 C -0.1650(5) 0.3974(4) 0.2592(4) 0.0768(19) Uani 1 1 d . . . . .
H22 H -0.207422 0.418584 0.224596 0.092 Uiso 1 1 calc R U . . .
O2 O 0.2058(8) 0.2139(4) 0.2904(5) 0.089(3) Uani 1 1 d . . . . .

loop_
_atom_site_aniso_label
_atom_site_aniso_U_11
_atom_site_aniso_U_22
_atom_site_aniso_U_33
_atom_site_aniso_U_23
_atom_site_aniso_U_13
_atom_site_aniso_U_12
Ru1 0.03019(16) 0.02468(15) 0.03074(16) -0.00026(11) -0.00070(12) -0.00222(11)
As2 0.0299(2) 0.02901(19) 0.0365(2) -0.00004(15) 0.00053(16) -0.00165(14)
As1 0.0309(2) 0.0317(2) 0.0348(2) -0.00240(15) 0.00257(16) -0.00358(15)
S1 0.0944(11) 0.0425(6) 0.0497(7) -0.0175(5) 0.0108(7) -0.0131(7)
Cl1 0.0719(10) 0.0811(11) 0.0757(10) -0.0072(8) 0.0020(8) -0.0024(8)
C55 0.045(4) 0.025(2) 0.079(5) 0.024(3) 0.031(4) 0.014(2)
N1 0.0355(17) 0.0282(15) 0.0366(17) -0.0028(13) 0.0003(14) -0.0014(13)
O1 0.076(3) 0.0465(19) 0.057(2) -0.0045(16) -0.0001(19) -0.0254(18)
N2 0.054(2) 0.0268(16) 0.0386(18) -0.0034(14) 0.0022(16) -0.0005(15)
N3 0.0382(18) 0.0365(17) 0.0338(17) -0.0049(14) 0.0030(14) -0.0079(14)
C1 0.046(2) 0.043(2) 0.037(2) 0.0018(18) 0.0025(19) 0.0131(19)
C43 0.038(2) 0.038(2) 0.034(2) -0.0023(16) 0.0025(17) -0.0012(17)
C10 0.044(2) 0.0290(18) 0.037(2) 0.0017(15) 0.0021(17) 0.0027(16)
C19 0.033(2) 0.041(2) 0.043(2) 0.0046(18) -0.0004(17) -0.0005(17)
C50 0.045(3) 0.065(3) 0.046(3) -0.009(2) -0.001(2) 0.002(2)
C25 0.032(2) 0.036(2) 0.047(2) 0.0039(17) -0.0042(17) -0.0044(16)
C12 0.045(2) 0.034(2) 0.043(2) -0.0102(17) 0.0044(19) -0.0071(17)
C31 0.038(2) 0.040(2) 0.041(2) -0.0029(18) 0.0044(18) -0.0051(17)
C14 0.053(3) 0.070(3) 0.039(2) 0.005(2) 0.002(2) -0.010(3)
C37 0.042(2) 0.043(2) 0.040(2) 0.0026(18) 0.0063(18) -0.0005(18)
C13 0.045(2) 0.053(3) 0.032(2) -0.0024(19) 0.0057(18) -0.015(2)
C9 0.056(3) 0.032(2) 0.054(3) 0.0004(19) 0.008(2) -0.0024(19)
C6 0.056(3) 0.053(3) 0.047(3) 0.013(2) 0.013(2) 0.025(2)
C49 0.033(2) 0.046(2) 0.043(2) -0.0088(19) 0.0045(18) -0.0096(18)
C11 0.041(2) 0.0283(18) 0.039(2) -0.0006(15) -0.0019(17) -0.0005(16)
C2 0.062(3) 0.057(3) 0.044(3) -0.001(2) -0.008(2) 0.002(2)
C36 0.052(3) 0.057(3) 0.044(3) 0.006(2) 0.003(2) -0.001(2)
C30 0.044(3) 0.049(3) 0.061(3) 0.003(2) 0.009(2) -0.005(2)
C48 0.044(2) 0.044(2) 0.051(3) -0.005(2) 0.012(2) -0.004(2)
C54 0.054(3) 0.047(3) 0.056(3) -0.005(2) 0.008(2) -0.019(2)
C3 0.070(4) 0.081(4) 0.057(3) -0.015(3) -0.018(3) 0.013(3)
C5 0.084(4) 0.083(4) 0.042(3) 0.015(3) 0.011(3) 0.046(4)
C24 0.050(3) 0.052(3) 0.055(3) 0.006(2) -0.007(2) -0.008(2)
C18 0.062(3) 0.062(3) 0.040(2) -0.014(2) 0.012(2) -0.022(3)
C44 0.037(2) 0.053(3) 0.056(3) -0.010(2) 0.008(2) -0.003(2)
C47 0.065(3) 0.040(2) 0.055(3) -0.003(2) 0.009(2) -0.003(2)
C29 0.055(3) 0.065(4) 0.072(4) 0.009(3) 0.012(3) -0.018(3)
C4 0.087(5) 0.100(5) 0.043(3) -0.008(3) -0.016(3) 0.038(4)
C46 0.062(3) 0.046(3) 0.057(3) -0.006(2) 0.007(3) 0.012(2)
C20 0.043(3) 0.046(3) 0.066(3) 0.009(2) -0.007(2) -0.003(2)
C53 0.070(4) 0.069(4) 0.059(3) -0.024(3) 0.016(3) -0.036(3)
C8 0.075(4) 0.032(2) 0.076(4) 0.013(2) 0.019(3) -0.001(2)
C45 0.042(3) 0.062(3) 0.064(3) -0.011(3) 0.010(2) 0.007(2)
C15 0.073(4) 0.111(6) 0.041(3) 0.022(3) -0.004(3) -0.021(4)
C28 0.062(4) 0.048(3) 0.092(4) 0.012(3) 0.001(3) -0.022(3)
C7 0.079(4) 0.051(3) 0.067(4) 0.026(3) 0.026(3) 0.017(3)
C35 0.076(4) 0.090(5) 0.044(3) 0.003(3) 0.002(3) -0.005(4)
C32 0.067(3) 0.059(3) 0.053(3) -0.011(2) -0.001(3) 0.019(3)
C51 0.054(3) 0.100(5) 0.052(3) -0.013(3) -0.010(3) 0.004(3)
C52 0.062(4) 0.102(5) 0.052(3) -0.026(3) -0.003(3) -0.030(4)
C34 0.091(5) 0.078(4) 0.050(3) -0.022(3) 0.013(3) -0.008(4)
C42 0.127(6) 0.053(3) 0.047(3) -0.002(3) 0.007(3) -0.012(4)
C33 0.085(5) 0.070(4) 0.076(4) -0.026(3) 0.008(4) 0.020(3)
C26 0.048(3) 0.041(3) 0.086(4) -0.003(3) 0.012(3) -0.005(2)
C38 0.079(4) 0.063(3) 0.050(3) 0.006(3) 0.003(3) -0.024(3)
C16 0.102(5) 0.121(6) 0.032(3) -0.006(3) -0.001(3) -0.050(5)
C17 0.097(5) 0.098(5) 0.041(3) -0.020(3) 0.013(3) -0.046(4)
C40 0.103(6) 0.082(5) 0.054(4) 0.022(3) 0.008(3) 0.008(4)
C27 0.064(4) 0.033(2) 0.115(5) -0.003(3) 0.007(4) -0.007(2)
C23 0.057(3) 0.080(4) 0.072(4) 0.009(3) -0.025(3) -0.003(3)
C21 0.060(3) 0.052(3) 0.095(5) 0.025(3) -0.008(3) 0.005(3)
C41 0.158(8) 0.077(5) 0.040(3) 0.000(3) 0.005(4) 0.007(5)
C39 0.097(5) 0.066(4) 0.070(4) 0.022(3) 0.000(4) -0.025(4)
C22 0.062(4) 0.092(5) 0.074(4) 0.030(4) -0.022(3) 0.007(3)
O2 0.061(3) 0.075(6) 0.130(8) 0.052(5) 0.009(5) 0.004(4)

loop_
_atom_type_symbol
_atom_type_description
_atom_type_scat_dispersion_real
_atom_type_scat_dispersion_imag
_atom_type_scat_source
C C 0.0033 0.0016 'International Tables Vol C Tables 4.2.6.8 and 6.1.1.4'
H H 0.0000 0.0000 'International Tables Vol C Tables 4.2.6.8 and 6.1.1.4'
N N 0.0061 0.0033 'International Tables Vol C Tables 4.2.6.8 and 6.1.1.4'
O O 0.0106 0.0060 'International Tables Vol C Tables 4.2.6.8 and 6.1.1.4'
S S 0.1246 0.1234 'International Tables Vol C Tables 4.2.6.8 and 6.1.1.4'
Cl Cl 0.1484 0.1585 'International Tables Vol C Tables 4.2.6.8 and 6.1.1.4'
Ru Ru -1.2594 0.8363 'International Tables Vol C Tables 4.2.6.8 and 6.1.1.4'
As As 0.0499 2.0058 'International Tables Vol C Tables 4.2.6.8 and 6.1.1.4'

loop_
_geom_angle_atom_site_label_1
_geom_angle_atom_site_label_2
_geom_angle_atom_site_label_3
_geom_angle
_geom_angle_site_symmetry_1
_geom_angle_site_symmetry_3
N1 Ru1 N3 77.17(13) . .
N1 Ru1 C55 93.3(3) . .
N3 Ru1 C55 170.2(3) . .
N1 Ru1 Cl1 173.70(10) . .
N3 Ru1 Cl1 96.53(11) . .
C55 Ru1 Cl1 93.0(3) . .
N1 Ru1 As1 90.07(10) . .
N3 Ru1 As1 90.44(10) . .
C55 Ru1 As1 91.9(3) . .
Cl1 Ru1 As1 89.98(4) . .
N1 Ru1 As2 87.89(10) . .
N3 Ru1 As2 88.92(10) . .
C55 Ru1 As2 88.4(3) . .
Cl1 Ru1 As2 92.03(4) . .
As1 Ru1 As2 177.951(19) . .
C25 As2 C31 101.05(19) . .
C25 As2 C19 103.24(18) . .
C31 As2 C19 102.23(19) . .
C25 As2 Ru1 116.63(13) . .
C31 As2 Ru1 115.71(13) . .
C19 As2 Ru1 115.77(13) . .
C43 As1 C49 101.61(19) . .
C43 As1 C37 98.46(19) . .
C49 As1 C37 108.1(2) . .
C43 As1 Ru1 120.78(13) . .
C49 As1 Ru1 113.25(13) . .
C37 As1 Ru1 112.93(14) . .
C18 S1 C12 88.7(2) . .
O2 C55 Ru1 173(2) . .
C11 N1 N2 118.3(3) . .
C11 N1 Ru1 126.3(3) . .
N2 N1 Ru1 115.4(2) . .
C12 N2 N1 111.1(3) . .
C12 N3 C13 111.6(4) . .
C12 N3 Ru1 109.4(3) . .
C13 N3 Ru1 139.0(3) . .
C2 C1 C6 117.6(5) . .
C2 C1 C10 122.2(4) . .
C6 C1 C10 120.2(5) . .
C48 C43 C44 119.2(4) . .
C48 C43 As1 122.9(3) . .
C44 C43 As1 117.8(3) . .
C9 C10 C1 118.2(4) . .
C9 C10 C11 124.9(4) . .
C1 C10 C11 116.1(4) . .
C24 C19 C20 119.5(4) . .
C24 C19 As2 120.4(4) . .
C20 C19 As2 120.0(3) . .
C49 C50 C51 120.1(6) . .
C26 C25 C30 119.3(4) . .
C26 C25 As2 120.4(4) . .
C30 C25 As2 120.2(4) . .
N3 C12 N2 125.8(4) . .
N3 C12 S1 115.2(3) . .
N2 C12 S1 118.9(3) . .
C32 C31 C36 119.6(5) . .
C32 C31 As2 123.8(4) . .
C36 C31 As2 116.6(4) . .
C13 C14 C15 118.1(6) . .
C38 C37 C42 119.2(5) . .
C38 C37 As1 125.5(4) . .
C42 C37 As1 115.1(4) . .
C14 C13 N3 127.2(5) . .
C14 C13 C18 120.2(5) . .
N3 C13 C18 112.5(4) . .
O1 C9 C10 123.8(4) . .
O1 C9 C8 115.6(5) . .
C10 C9 C8 120.5(5) . .
C7 C6 C1 118.4(5) . .
C7 C6 C5 122.1(5) . .
C1 C6 C5 119.4(6) . .
C50 C49 C54 119.0(5) . .
C50 C49 As1 119.1(4) . .
C54 C49 As1 120.9(4) . .
N1 C11 C10 132.5(4) . .
C3 C2 C1 120.9(6) . .
C31 C36 C35 119.4(5) . .
C25 C30 C29 119.8(5) . .
C43 C48 C47 120.2(5) . .
C53 C54 C49 119.2(6) . .
C2 C3 C4 120.9(7) . .
C4 C5 C6 121.4(6) . .
C19 C24 C23 119.8(5) . .
C13 C18 C17 120.8(6) . .
C13 C18 S1 111.6(4) . .
C17 C18 S1 127.5(5) . .
C45 C44 C43 120.4(5) . .
C46 C47 C48 120.0(5) . .
C28 C29 C30 120.4(5) . .
C5 C4 C3 119.9(6) . .
C47 C46 C45 120.1(5) . .
C21 C20 C19 120.6(5) . .
C52 C53 C54 121.5(6) . .
C7 C8 C9 120.9(5) . .
C44 C45 C46 120.0(5) . .
C16 C15 C14 121.3(7) . .
C27 C28 C29 120.3(5) . .
C8 C7 C6 121.5(5) . .
C34 C35 C36 120.6(6) . .
C31 C32 C33 120.2(6) . .
C52 C51 C50 120.5(6) . .
C53 C52 C51 119.7(5) . .
C35 C34 C33 119.9(6) . .
C37 C42 C41 120.0(6) . .
C34 C33 C32 120.4(6) . .
C25 C26 C27 120.0(5) . .
C37 C38 C39 119.2(6) . .
C17 C16 C15 120.9(6) . .
C16 C17 C18 118.5(6) . .
C39 C40 C41 119.4(6) . .
C28 C27 C26 120.2(6) . .
C22 C23 C24 120.6(6) . .
C20 C21 C22 119.7(6) . .
C40 C41 C42 120.4(7) . .
C40 C39 C38 121.7(6) . .
C23 C22 C21 119.8(5) . .

loop_
_geom_bond_atom_site_label_1
_geom_bond_atom_site_label_2
_geom_bond_distance
_geom_bond_site_symmetry_2
Ru1 N1 2.083(3) .
Ru1 N3 2.121(3) .
Ru1 C55 2.148(11) .
Ru1 Cl1 2.4180(19) .
Ru1 As1 2.4724(5) .
Ru1 As2 2.4849(5) .
As2 C25 1.943(4) .
As2 C31 1.947(4) .
As2 C19 1.951(4) .
As1 C43 1.941(4) .
As1 C49 1.936(4) .
As1 C37 1.950(4) .
S1 C18 1.734(6) .
S1 C12 1.738(4) .
C55 O2 0.577(15) .
N1 C11 1.297(5) .
N1 N2 1.396(5) .
O1 C9 1.339(6) .
N2 C12 1.332(6) .
N3 C12 1.327(6) .
N3 C13 1.397(5) .
C1 C2 1.411(7) .
C1 C6 1.416(7) .
C1 C10 1.441(6) .
C43 C48 1.370(6) .
C43 C44 1.384(6) .
C10 C9 1.388(6) .
C10 C11 1.450(6) .
C19 C24 1.380(7) .
C19 C20 1.387(7) .
C50 C49 1.387(7) .
C50 C51 1.396(7) .
C25 C26 1.369(7) .
C25 C30 1.384(7) .
C31 C32 1.375(7) .
C31 C36 1.381(7) .
C14 C13 1.382(7) .
C14 C15 1.395(8) .
C37 C38 1.369(7) .
C37 C42 1.375(8) .
C13 C18 1.405(7) .
C9 C8 1.412(7) .
C6 C7 1.407(9) .
C6 C5 1.413(8) .
C49 C54 1.398(7) .
C2 C3 1.371(7) .
C36 C35 1.392(8) .
C30 C29 1.386(7) .
C48 C47 1.391(7) .
C54 C53 1.388(8) .
C3 C4 1.391(10) .
C5 C4 1.344(10) .
C24 C23 1.392(8) .
C18 C17 1.393(7) .
C44 C45 1.377(7) .
C47 C46 1.368(8) .
C29 C28 1.357(9) .
C46 C45 1.370(8) .
C20 C21 1.380(7) .
C53 C52 1.365(10) .
C8 C7 1.354(9) .
C15 C16 1.385(11) .
C28 C27 1.357(9) .
C35 C34 1.368(10) .
C32 C33 1.384(8) .
C51 C52 1.365(10) .
C34 C33 1.361(10) .
C42 C41 1.388(9) .
C26 C27 1.395(7) .
C38 C39 1.394(8) .
C16 C17 1.370(11) .
C40 C39 1.336(10) .
C40 C41 1.363(10) .
C23 C22 1.369(10) .
C21 C22 1.391(9) .
